data_2231987
loop_
_publ_author_name
'Fun, Hoong-Kun'
'Hemamalini, Madhukar'
'Shanmugavelan, Poovan'
'Ponnuswamy, Alagusundaram'
'Jagatheesan, Rathinavel'

_publ_section_title
;
 (<i>E</i>)-1-(1-Benzyl-5-methyl-1<i>H</i>-1,2,3-triazol-4-yl)-3-phenylprop-2-en-1-one
;
_journal_coeditor_code LH5335
_journal_issue 10
_journal_name_full 'Acta Crystallographica Section E'
_journal_page_first o2707
_journal_paper_doi 10.1107/S1600536811037871
_journal_volume 67
_journal_year 2011
_chemical_formula_iupac 'C19 H17 N3 O'
_chemical_formula_moiety 'C19 H17 N3 O'
_chemical_formula_sum 'C19 H17 N3 O'
_chemical_formula_weight 303.36
_chemical_name_systematic
;
(<i>E</i>)-1-(1-Benzyl-5-methyl-1<i>H</i>-1,2,3-triazol-4-yl)-3-phenylprop-2-
en-1-one
;
_space_group_IT_number 14
_symmetry_cell_setting monoclinic
_symmetry_space_group_name_Hall '-P 2ybc'
_symmetry_space_group_name_H-M 'P 1 21/c 1'
_atom_sites_solution_hydrogens geom
_atom_sites_solution_primary direct
_atom_sites_solution_secondary difmap
_audit_creation_method SHELXL-97
_cell_angle_alpha 90.00
_cell_angle_beta 99.665(2)
_cell_angle_gamma 90.00
_cell_formula_units_Z 8
_cell_length_a 12.3117(14)
_cell_length_b 13.8016(15)
_cell_length_c 19.312(2)
_cell_measurement_reflns_used 5224
_cell_measurement_temperature 296(2)
_cell_measurement_theta_max 22.72
_cell_measurement_theta_min 2.23
_cell_volume 3234.9(6)
_computing_cell_refinement 'SAINT (Bruker, 2009)'
_computing_data_collection 'APEX2 (Bruker, 2009)'
_computing_data_reduction 'SAINT (Bruker, 2009)'
_computing_molecular_graphics 'SHELXTL (Sheldrick, 2008)'
_computing_publication_material 'SHELXTL (Sheldrick, 2008) and PLATON (Spek, 2009)'
_computing_structure_refinement 'SHELXTL (Sheldrick, 2008)'
_computing_structure_solution 'SHELXTL (Sheldrick, 2008)'
_diffrn_ambient_temperature 296(2)
_diffrn_measured_fraction_theta_full 0.990
_diffrn_measured_fraction_theta_max 0.990
_diffrn_measurement_device_type
;
Bruker APEXII DUO CCD area-detector
;
_diffrn_measurement_method '\f and \w'
_diffrn_radiation_monochromator graphite
_diffrn_radiation_source 'fine-focus sealed tube'
_diffrn_radiation_type MoK\a
_diffrn_radiation_wavelength 0.71073
_diffrn_reflns_av_R_equivalents 0.0421
_diffrn_reflns_av_sigmaI/netI 0.0467
_diffrn_reflns_limit_h_max 17
_diffrn_reflns_limit_h_min -16
_diffrn_reflns_limit_k_max 19
_diffrn_reflns_limit_k_min -19
_diffrn_reflns_limit_l_max 23
_diffrn_reflns_limit_l_min -27
_diffrn_reflns_number 32508
_diffrn_reflns_theta_full 30.06
_diffrn_reflns_theta_max 30.06
_diffrn_reflns_theta_min 1.68
_diffrn_standards_number 0
_exptl_absorpt_coefficient_mu 0.079
_exptl_absorpt_correction_T_max 0.9910
_exptl_absorpt_correction_T_min 0.9646
_exptl_absorpt_correction_type multi-scan
_exptl_absorpt_process_details '(SADABS; Bruker, 2009)'
_exptl_crystal_colour colourless
_exptl_crystal_density_diffrn 1.246
_exptl_crystal_density_method 'not measured'
_exptl_crystal_description block
_exptl_crystal_F_000 1280
_exptl_crystal_size_max 0.46
_exptl_crystal_size_mid 0.33
_exptl_crystal_size_min 0.11
_refine_diff_density_max 0.219
_refine_diff_density_min -0.276
_refine_ls_extinction_method none
_refine_ls_goodness_of_fit_ref 1.031
_refine_ls_hydrogen_treatment constr
_refine_ls_matrix_type full
_refine_ls_number_parameters 417
_refine_ls_number_reflns 9403
_refine_ls_number_restraints 0
_refine_ls_restrained_S_all 1.031
_refine_ls_R_factor_all 0.1190
_refine_ls_R_factor_gt 0.0587
_refine_ls_shift/su_max_lt 0.001
_refine_ls_shift/su_mean 0.000
_refine_ls_structure_factor_coef Fsqd
_refine_ls_weighting_details 'calc w=1/[\s^2^(Fo^2^)+(0.1167P)^2^+0.0000P] where P=(Fo^2^+2Fc^2^)/3'
_refine_ls_weighting_scheme calc
_refine_ls_wR_factor_gt 0.1797
_refine_ls_wR_factor_ref 0.2185
_reflns_number_gt 4890
_reflns_number_total 9403
_reflns_threshold_expression I>2\s(I)
_cod_data_source_file lh5335.cif
_cod_data_source_block I
_cod_original_cell_volume 3235.0(6)
_cod_original_sg_symbol_H-M 'P 21/c'
_cod_database_code 2231987
_cod_database_fobs_code 2231987

loop_
_symmetry_equiv_pos_as_xyz
'x, y, z'
'-x, y+1/2, -z+1/2'
'-x, -y, -z'
'x, -y-1/2, z-1/2'

loop_
_atom_site_type_symbol
_atom_site_label
_atom_site_fract_x
_atom_site_fract_y
_atom_site_fract_z
_atom_site_U_iso_or_equiv
_atom_site_adp_type
_atom_site_calc_flag
_atom_site_refinement_flags
_atom_site_occupancy
_atom_site_symmetry_multiplicity
O O1A 0.27709(13) 0.39668(11) 0.24684(8) 0.0715(4) Uani d . 1 1
N N1A 0.16032(15) 0.34511(11) 0.06825(9) 0.0608(4) Uani d . 1 1
N N2A 0.07387(16) 0.29373(13) 0.04346(9) 0.0685(5) Uani d . 1 1
N N3A 0.03211(14) 0.25962(11) 0.09973(9) 0.0565(4) Uani d . 1 1
C C1A 0.5850(2) 0.60875(17) 0.19015(18) 0.0902(8) Uani d . 1 1
H H1AA 0.5916 0.6029 0.2387 0.108 Uiso calc R 1 1
C C2A 0.6648(3) 0.6594(2) 0.1605(3) 0.1247(14) Uani d . 1 1
H H2AA 0.7252 0.6859 0.1899 0.150 Uiso calc R 1 1
C C3A 0.6558(3) 0.6705(2) 0.0899(3) 0.1209(15) Uani d . 1 1
H H3AA 0.7094 0.7042 0.0711 0.145 Uiso calc R 1 1
C C4A 0.5677(3) 0.63209(19) 0.04714(19) 0.1042(10) Uani d . 1 1
H H4AA 0.5610 0.6400 -0.0012 0.125 Uiso calc R 1 1
C C5A 0.4883(2) 0.58161(15) 0.07423(14) 0.0766(7) Uani d . 1 1
H H5AA 0.4282 0.5565 0.0439 0.092 Uiso calc R 1 1
C C6A 0.49611(16) 0.56747(12) 0.14621(12) 0.0584(5) Uani d . 1 1
C C7A 0.41637(16) 0.51129(12) 0.17720(11) 0.0545(5) Uani d . 1 1
H H7AA 0.4230 0.5142 0.2258 0.065 Uiso calc R 1 1
C C8A 0.33539(16) 0.45646(12) 0.14430(11) 0.0532(5) Uani d . 1 1
H H8AA 0.3236 0.4539 0.0955 0.064 Uiso calc R 1 1
C C9A 0.26372(16) 0.39958(12) 0.18261(10) 0.0505(4) Uani d . 1 1
C C10A 0.17414(16) 0.34519(12) 0.13959(10) 0.0488(4) Uani d . 1 1
C C11A 0.09202(15) 0.28976(12) 0.16033(10) 0.0490(4) Uani d . 1 1
C C12A 0.06483(19) 0.26389(17) 0.23003(12) 0.0702(6) Uani d . 1 1
H H12A -0.0134 0.2679 0.2283 0.105 Uiso calc R 1 1
H H12B 0.1011 0.3080 0.2648 0.105 Uiso calc R 1 1
H H12C 0.0892 0.1990 0.2420 0.105 Uiso calc R 1 1
C C13A -0.06699(17) 0.20040(14) 0.08836(13) 0.0666(6) Uani d . 1 1
H H13A -0.1071 0.2134 0.0416 0.080 Uiso calc R 1 1
H H13B -0.1136 0.2197 0.1218 0.080 Uiso calc R 1 1
C C14A -0.04614(16) 0.09291(13) 0.09558(10) 0.0505(4) Uani d . 1 1
C C15A -0.13275(19) 0.03439(16) 0.10419(13) 0.0724(6) Uani d . 1 1
H H15A -0.2003 0.0620 0.1082 0.087 Uiso calc R 1 1
C C16A -0.1209(3) -0.06517(18) 0.10692(16) 0.0901(8) Uani d . 1 1
H H16A -0.1803 -0.1040 0.1129 0.108 Uiso calc R 1 1
C C17A -0.0221(3) -0.10682(16) 0.10088(13) 0.0848(8) Uani d . 1 1
H H17A -0.0145 -0.1739 0.1016 0.102 Uiso calc R 1 1
C C18A 0.0648(3) -0.04917(17) 0.09374(14) 0.0834(7) Uani d . 1 1
H H18A 0.1327 -0.0768 0.0909 0.100 Uiso calc R 1 1
C C19A 0.0526(2) 0.05009(16) 0.09074(14) 0.0730(6) Uani d . 1 1
H H19A 0.1125 0.0887 0.0853 0.088 Uiso calc R 1 1
O O1B 0.23447(13) 0.69469(10) 0.24399(7) 0.0659(4) Uani d . 1 1
N N1B 0.24505(14) 0.73675(12) 0.06272(8) 0.0584(4) Uani d . 1 1
N N2B 0.31548(15) 0.78740(12) 0.03440(8) 0.0624(5) Uani d . 1 1
N N3B 0.38931(13) 0.82428(10) 0.08821(8) 0.0492(4) Uani d . 1 1
C C1B -0.09734(19) 0.47430(14) 0.20382(13) 0.0669(6) Uani d . 1 1
H H1BA -0.0718 0.4804 0.2517 0.080 Uiso calc R 1 1
C C2B -0.1901(2) 0.41806(17) 0.18030(19) 0.0877(8) Uani d . 1 1
H H2BA -0.2260 0.3868 0.2126 0.105 Uiso calc R 1 1
C C3B -0.2287(2) 0.40848(16) 0.10989(19) 0.0883(8) Uani d . 1 1
H H3BA -0.2907 0.3708 0.0945 0.106 Uiso calc R 1 1
C C4B -0.1757(2) 0.45471(16) 0.06215(15) 0.0787(7) Uani d . 1 1
H H4BA -0.2016 0.4482 0.0143 0.094 Uiso calc R 1 1
C C5B -0.08397(17) 0.51079(14) 0.08503(12) 0.0616(5) Uani d . 1 1
H H5BA -0.0490 0.5422 0.0523 0.074 Uiso calc R 1 1
C C6B -0.04284(15) 0.52120(11) 0.15621(10) 0.0489(4) Uani d . 1 1
C C7B 0.05448(15) 0.57853(12) 0.18235(10) 0.0488(4) Uani d . 1 1
H H7BA 0.0790 0.5764 0.2306 0.059 Uiso calc R 1 1
C C8B 0.11238(15) 0.63355(12) 0.14558(10) 0.0496(4) Uani d . 1 1
H H8BA 0.0919 0.6371 0.0971 0.059 Uiso calc R 1 1
C C9B 0.20855(15) 0.68918(12) 0.18018(10) 0.0483(4) Uani d . 1 1
C C10B 0.27209(14) 0.74073(11) 0.13362(9) 0.0442(4) Uani d . 1 1
C C11B 0.36537(15) 0.79731(11) 0.15077(9) 0.0431(4) Uani d . 1 1
C C12B 0.43183(18) 0.82731(15) 0.21835(10) 0.0625(5) Uani d . 1 1
H H12D 0.5082 0.8300 0.2137 0.094 Uiso calc R 1 1
H H12E 0.4223 0.7813 0.2541 0.094 Uiso calc R 1 1
H H12F 0.4081 0.8901 0.2312 0.094 Uiso calc R 1 1
C C13B 0.47926(17) 0.88434(13) 0.07265(11) 0.0550(5) Uani d . 1 1
H H13C 0.4861 0.8757 0.0237 0.066 Uiso calc R 1 1
H H13D 0.5475 0.8627 0.1011 0.066 Uiso calc R 1 1
C C14B 0.46353(15) 0.99030(12) 0.08633(9) 0.0465(4) Uani d . 1 1
C C15B 0.36468(17) 1.03723(14) 0.06188(12) 0.0635(5) Uani d . 1 1
H H15B 0.3053 1.0023 0.0381 0.076 Uiso calc R 1 1
C C16B 0.3540(2) 1.13550(16) 0.07273(14) 0.0780(7) Uani d . 1 1
H H16B 0.2875 1.1664 0.0567 0.094 Uiso calc R 1 1
C C17B 0.4418(2) 1.18741(16) 0.10720(13) 0.0772(7) Uani d . 1 1
H H17B 0.4345 1.2535 0.1145 0.093 Uiso calc R 1 1
C C18B 0.5396(2) 1.14258(16) 0.13074(12) 0.0731(6) Uani d . 1 1
H H18B 0.5991 1.1783 0.1535 0.088 Uiso calc R 1 1
C C19B 0.55057(17) 1.04482(14) 0.12086(10) 0.0582(5) Uani d . 1 1
H H19B 0.6174 1.0147 0.1376 0.070 Uiso calc R 1 1

loop_
_atom_site_aniso_label
_atom_site_aniso_U_11
_atom_site_aniso_U_22
_atom_site_aniso_U_33
_atom_site_aniso_U_12
_atom_site_aniso_U_13
_atom_site_aniso_U_23
O1A 0.0724(10) 0.0830(10) 0.0565(9) -0.0170(8) 0.0029(7) 0.0035(7)
N1A 0.0682(11) 0.0581(9) 0.0556(10) -0.0100(8) 0.0087(8) -0.0002(7)
N2A 0.0774(13) 0.0655(10) 0.0592(10) -0.0148(9) 0.0015(9) 0.0014(8)
N3A 0.0524(9) 0.0460(8) 0.0675(11) -0.0039(7) -0.0006(8) 0.0069(7)
C1A 0.0579(14) 0.0708(14) 0.134(2) -0.0107(12) -0.0069(15) -0.0123(15)
C2A 0.0603(17) 0.083(2) 0.224(5) -0.0254(15) 0.003(2) -0.006(3)
C3A 0.089(2) 0.0598(15) 0.230(5) -0.0055(16) 0.074(3) 0.008(2)
C4A 0.120(3) 0.0661(14) 0.142(3) -0.0103(17) 0.067(2) 0.0075(16)
C5A 0.0793(16) 0.0583(12) 0.0964(19) -0.0121(12) 0.0273(14) 0.0028(12)
C6A 0.0468(10) 0.0385(8) 0.0901(16) 0.0027(8) 0.0122(10) -0.0037(9)
C7A 0.0493(10) 0.0457(9) 0.0668(12) 0.0045(8) 0.0045(9) -0.0013(8)
C8A 0.0491(10) 0.0495(9) 0.0602(12) -0.0018(8) 0.0066(9) -0.0004(8)
C9A 0.0490(10) 0.0447(9) 0.0562(12) 0.0017(8) 0.0045(9) 0.0029(8)
C10A 0.0508(10) 0.0416(8) 0.0530(11) 0.0018(8) 0.0061(8) 0.0029(7)
C11A 0.0451(10) 0.0400(8) 0.0601(11) 0.0036(7) 0.0035(8) 0.0058(8)
C12A 0.0592(13) 0.0796(14) 0.0724(14) -0.0070(11) 0.0125(11) 0.0183(11)
C13A 0.0484(11) 0.0533(10) 0.0912(16) -0.0041(9) -0.0082(11) 0.0040(10)
C14A 0.0484(10) 0.0504(9) 0.0512(10) -0.0041(8) 0.0041(8) -0.0019(8)
C15A 0.0571(13) 0.0664(13) 0.0930(17) -0.0101(11) 0.0108(12) 0.0058(11)
C16A 0.091(2) 0.0645(13) 0.111(2) -0.0261(14) 0.0064(16) 0.0132(13)
C17A 0.126(2) 0.0488(11) 0.0778(16) -0.0010(15) 0.0108(16) -0.0007(11)
C18A 0.100(2) 0.0651(13) 0.0914(18) 0.0206(14) 0.0343(15) 0.0028(12)
C19A 0.0648(14) 0.0600(11) 0.0987(18) 0.0026(11) 0.0266(13) 0.0088(11)
O1B 0.0717(10) 0.0723(9) 0.0529(9) -0.0186(7) 0.0080(7) -0.0016(7)
N1B 0.0594(10) 0.0620(9) 0.0519(10) -0.0128(8) 0.0038(8) 0.0007(7)
N2B 0.0669(11) 0.0679(10) 0.0509(10) -0.0157(9) 0.0057(8) -0.0004(8)
N3B 0.0507(9) 0.0444(7) 0.0529(9) -0.0063(7) 0.0099(7) -0.0007(6)
C1B 0.0636(13) 0.0617(11) 0.0790(15) -0.0020(10) 0.0224(11) 0.0143(10)
C2B 0.0636(15) 0.0662(14) 0.140(3) -0.0110(12) 0.0360(17) 0.0278(15)
C3B 0.0551(14) 0.0569(12) 0.148(3) -0.0101(11) 0.0024(16) 0.0066(15)
C4B 0.0667(15) 0.0671(13) 0.0966(18) -0.0092(12) -0.0031(13) -0.0088(12)
C5B 0.0578(12) 0.0557(10) 0.0716(14) -0.0088(10) 0.0116(10) -0.0009(9)
C6B 0.0453(9) 0.0379(8) 0.0649(12) 0.0017(7) 0.0136(9) 0.0016(8)
C7B 0.0476(10) 0.0432(8) 0.0562(10) 0.0022(8) 0.0109(8) 0.0009(8)
C8B 0.0474(10) 0.0480(9) 0.0535(11) -0.0057(8) 0.0092(8) -0.0008(8)
C9B 0.0488(10) 0.0419(8) 0.0541(11) -0.0006(8) 0.0082(8) -0.0021(7)
C10B 0.0432(9) 0.0388(8) 0.0494(10) -0.0022(7) 0.0040(8) -0.0014(7)
C11B 0.0434(9) 0.0356(7) 0.0507(10) -0.0002(7) 0.0093(8) -0.0002(7)
C12B 0.0605(12) 0.0674(11) 0.0575(12) -0.0157(10) 0.0035(10) -0.0029(9)
C13B 0.0525(11) 0.0504(9) 0.0661(12) -0.0042(8) 0.0219(9) 0.0036(8)
C14B 0.0454(10) 0.0471(9) 0.0493(10) -0.0045(8) 0.0151(8) 0.0044(7)
C15B 0.0476(11) 0.0606(11) 0.0823(15) -0.0027(9) 0.0108(10) 0.0075(10)
C16B 0.0713(15) 0.0661(13) 0.1014(19) 0.0187(12) 0.0285(14) 0.0176(13)
C17B 0.101(2) 0.0516(11) 0.0844(16) -0.0004(13) 0.0319(15) -0.0062(11)
C18B 0.0851(17) 0.0654(13) 0.0688(14) -0.0132(13) 0.0127(13) -0.0163(11)
C19B 0.0563(12) 0.0641(11) 0.0531(11) -0.0032(9) 0.0063(9) -0.0002(9)

loop_
_atom_type_symbol
_atom_type_description
_atom_type_scat_dispersion_real
_atom_type_scat_dispersion_imag
_atom_type_scat_source
C C 0.0033 0.0016 'International Tables Vol C Tables 4.2.6.8 and 6.1.1.4'
H H 0.0000 0.0000 'International Tables Vol C Tables 4.2.6.8 and 6.1.1.4'
N N 0.0061 0.0033 'International Tables Vol C Tables 4.2.6.8 and 6.1.1.4'
O O 0.0106 0.0060 'International Tables Vol C Tables 4.2.6.8 and 6.1.1.4'

loop_
_geom_angle_atom_site_label_1
_geom_angle_atom_site_label_2
_geom_angle_atom_site_label_3
_geom_angle
N2A N1A C10A 109.19(16)
N1A N2A N3A 106.85(16)
C11A N3A N2A 111.31(16)
C11A N3A C13A 129.11(18)
N2A N3A C13A 119.57(17)
C6A C1A C2A 119.3(3)
C6A C1A H1AA 120.4
C2A C1A H1AA 120.4
C3A C2A C1A 121.3(3)
C3A C2A H2AA 119.3
C1A C2A H2AA 119.3
C4A C3A C2A 119.4(3)
C4A C3A H3AA 120.3
C2A C3A H3AA 120.3
C3A C4A C5A 120.9(3)
C3A C4A H4AA 119.6
C5A C4A H4AA 119.6
C4A C5A C6A 121.2(3)
C4A C5A H5AA 119.4
C6A C5A H5AA 119.4
C1A C6A C5A 117.9(2)
C1A C6A C7A 118.9(2)
C5A C6A C7A 123.2(2)
C8A C7A C6A 127.7(2)
C8A C7A H7AA 116.1
C6A C7A H7AA 116.1
C7A C8A C9A 122.02(19)
C7A C8A H8AA 119.0
C9A C8A H8AA 119.0
O1A C9A C8A 122.50(17)
O1A C9A C10A 121.08(17)
C8A C9A C10A 116.41(17)
N1A C10A C11A 108.70(16)
N1A C10A C9A 121.82(17)
C11A C10A C9A 129.47(18)
N3A C11A C10A 103.95(17)
N3A C11A C12A 122.85(18)
C10A C11A C12A 133.19(18)
C11A C12A H12A 109.5
C11A C12A H12B 109.5
H12A C12A H12B 109.5
C11A C12A H12C 109.5
H12A C12A H12C 109.5
H12B C12A H12C 109.5
N3A C13A C14A 114.42(17)
N3A C13A H13A 108.7
C14A C13A H13A 108.7
N3A C13A H13B 108.7
C14A C13A H13B 108.7
H13A C13A H13B 107.6
C19A C14A C15A 118.16(18)
C19A C14A C13A 123.90(18)
C15A C14A C13A 117.86(18)
C14A C15A C16A 120.8(2)
C14A C15A H15A 119.6
C16A C15A H15A 119.6
C17A C16A C15A 120.3(2)
C17A C16A H16A 119.9
C15A C16A H16A 119.9
C18A C17A C16A 119.3(2)
C18A C17A H17A 120.4
C16A C17A H17A 120.4
C17A C18A C19A 120.3(2)
C17A C18A H18A 119.9
C19A C18A H18A 119.9
C14A C19A C18A 121.2(2)
C14A C19A H19A 119.4
C18A C19A H19A 119.4
N2B N1B C10B 109.54(15)
N1B N2B N3B 106.65(15)
C11B N3B N2B 111.36(15)
C11B N3B C13B 129.29(16)
N2B N3B C13B 119.34(15)
C6B C1B C2B 120.4(2)
C6B C1B H1BA 119.8
C2B C1B H1BA 119.8
C3B C2B C1B 120.5(2)
C3B C2B H2BA 119.8
C1B C2B H2BA 119.8
C2B C3B C4B 119.8(2)
C2B C3B H3BA 120.1
C4B C3B H3BA 120.1
C3B C4B C5B 120.1(3)
C3B C4B H4BA 119.9
C5B C4B H4BA 119.9
C4B C5B C6B 121.2(2)
C4B C5B H5BA 119.4
C6B C5B H5BA 119.4
C1B C6B C5B 118.10(19)
C1B C6B C7B 119.10(19)
C5B C6B C7B 122.80(17)
C8B C7B C6B 127.70(19)
C8B C7B H7BA 116.2
C6B C7B H7BA 116.2
C7B C8B C9B 121.24(18)
C7B C8B H8BA 119.4
C9B C8B H8BA 119.4
O1B C9B C10B 120.71(16)
O1B C9B C8B 122.92(17)
C10B C9B C8B 116.36(16)
N1B C10B C11B 108.57(15)
N1B C10B C9B 122.18(16)
C11B C10B C9B 129.23(16)
N3B C11B C10B 103.88(15)
N3B C11B C12B 122.95(16)
C10B C11B C12B 133.17(17)
C11B C12B H12D 109.5
C11B C12B H12E 109.5
H12D C12B H12E 109.5
C11B C12B H12F 109.5
H12D C12B H12F 109.5
H12E C12B H12F 109.5
N3B C13B C14B 113.13(15)
N3B C13B H13C 109.0
C14B C13B H13C 109.0
N3B C13B H13D 109.0
C14B C13B H13D 109.0
H13C C13B H13D 107.8
C19B C14B C15B 118.23(17)
C19B C14B C13B 120.04(17)
C15B C14B C13B 121.65(17)
C16B C15B C14B 120.4(2)
C16B C15B H15B 119.8
C14B C15B H15B 119.8
C17B C16B C15B 119.9(2)
C17B C16B H16B 120.0
C15B C16B H16B 120.0
C18B C17B C16B 120.3(2)
C18B C17B H17B 119.8
C16B C17B H17B 119.8
C17B C18B C19B 120.1(2)
C17B C18B H18B 119.9
C19B C18B H18B 119.9
C18B C19B C14B 121.0(2)
C18B C19B H19B 119.5
C14B C19B H19B 119.5

loop_
_geom_bond_atom_site_label_1
_geom_bond_atom_site_label_2
_geom_bond_distance
O1A C9A 1.224(2)
N1A N2A 1.302(2)
N1A C10A 1.360(2)
N2A N3A 1.362(2)
N3A C11A 1.340(2)
N3A C13A 1.454(3)
C1A C6A 1.390(3)
C1A C2A 1.403(5)
C1A H1AA 0.9300
C2A C3A 1.358(5)
C2A H2AA 0.9300
C3A C4A 1.356(5)
C3A H3AA 0.9300
C4A C5A 1.374(4)
C4A H4AA 0.9300
C5A C6A 1.391(3)
C5A H5AA 0.9300
C6A C7A 1.456(3)
C7A C8A 1.326(3)
C7A H7AA 0.9300
C8A C9A 1.470(3)
C8A H8AA 0.9300
C9A C10A 1.471(3)
C10A C11A 1.380(3)
C11A C12A 1.484(3)
C12A H12A 0.9600
C12A H12B 0.9600
C12A H12C 0.9600
C13A C14A 1.508(3)
C13A H13A 0.9700
C13A H13B 0.9700
C14A C19A 1.369(3)
C14A C15A 1.370(3)
C15A C16A 1.382(3)
C15A H15A 0.9300
C16A C17A 1.368(4)
C16A H16A 0.9300
C17A C18A 1.359(4)
C17A H17A 0.9300
C18A C19A 1.378(3)
C18A H18A 0.9300
C19A H19A 0.9300
O1B C9B 1.222(2)
N1B N2B 1.304(2)
N1B C10B 1.355(2)
N2B N3B 1.359(2)
N3B C11B 1.343(2)
N3B C13B 1.454(2)
C1B C6B 1.386(3)
C1B C2B 1.392(3)
C1B H1BA 0.9300
C2B C3B 1.370(4)
C2B H2BA 0.9300
C3B C4B 1.373(4)
C3B H3BA 0.9300
C4B C5B 1.379(3)
C4B H4BA 0.9300
C5B C6B 1.390(3)
C5B H5BA 0.9300
C6B C7B 1.454(3)
C7B C8B 1.326(3)
C7B H7BA 0.9300
C8B C9B 1.474(3)
C8B H8BA 0.9300
C9B C10B 1.471(3)
C10B C11B 1.382(2)
C11B C12B 1.478(3)
C12B H12D 0.9600
C12B H12E 0.9600
C12B H12F 0.9600
C13B C14B 1.504(2)
C13B H13C 0.9700
C13B H13D 0.9700
C14B C19B 1.385(3)
C14B C15B 1.389(3)
C15B C16B 1.382(3)
C15B H15B 0.9300
C16B C17B 1.372(4)
C16B H16B 0.9300
C17B C18B 1.362(3)
C17B H17B 0.9300
C18B C19B 1.372(3)
C18B H18B 0.9300
C19B H19B 0.9300

loop_
_geom_hbond_atom_site_label_D
_geom_hbond_atom_site_label_H
_geom_hbond_atom_site_label_A
_geom_hbond_site_symmetry_A
_geom_hbond_distance_DH
_geom_hbond_distance_HA
_geom_hbond_distance_DA
_geom_hbond_angle_DHA
_geom_hbond_publ_flag
C13A H13A N1B 3_565 0.97 2.50 3.453(3) 166 yes
C1B H1BA Cg1 2_555 0.93 2.97 3.893(3) 174 yes
C13B H13C Cg2 3_675 0.97 2.61 3.528(2) 159 yes

loop_
_geom_torsion_atom_site_label_1
_geom_torsion_atom_site_label_2
_geom_torsion_atom_site_label_3
_geom_torsion_atom_site_label_4
_geom_torsion
C10A N1A N2A N3A -0.5(2)
N1A N2A N3A C11A 0.2(2)
N1A N2A N3A C13A 178.98(16)
C6A C1A C2A C3A 1.3(5)
C1A C2A C3A C4A 0.1(5)
C2A C3A C4A C5A -0.5(5)
C3A C4A C5A C6A -0.6(4)
C2A C1A C6A C5A -2.4(3)
C2A C1A C6A C7A 177.2(2)
C4A C5A C6A C1A 2.1(3)
C4A C5A C6A C7A -177.5(2)
C1A C6A C7A C8A -170.40(19)
C5A C6A C7A C8A 9.2(3)
C6A C7A C8A C9A 176.99(17)
C7A C8A C9A O1A -2.8(3)
C7A C8A C9A C10A 177.47(16)
N2A N1A C10A C11A 0.6(2)
N2A N1A C10A C9A -178.32(16)
O1A C9A C10A N1A -177.83(18)
C8A C9A C10A N1A 1.9(2)
O1A C9A C10A C11A 3.5(3)
C8A C9A C10A C11A -176.79(17)
N2A N3A C11A C10A 0.2(2)
C13A N3A C11A C10A -178.45(17)
N2A N3A C11A C12A 179.62(17)
C13A N3A C11A C12A 1.0(3)
N1A C10A C11A N3A -0.46(19)
C9A C10A C11A N3A 178.38(17)
N1A C10A C11A C12A -179.8(2)
C9A C10A C11A C12A -1.0(3)
C11A N3A C13A C14A -82.2(3)
N2A N3A C13A C14A 99.3(2)
N3A C13A C14A C19A -20.1(3)
N3A C13A C14A C15A 163.1(2)
C19A C14A C15A C16A -0.9(3)
C13A C14A C15A C16A 176.1(2)
C14A C15A C16A C17A -0.2(4)
C15A C16A C17A C18A 1.5(4)
C16A C17A C18A C19A -1.7(4)
C15A C14A C19A C18A 0.6(4)
C13A C14A C19A C18A -176.2(2)
C17A C18A C19A C14A 0.7(4)
C10B N1B N2B N3B 0.2(2)
N1B N2B N3B C11B -0.3(2)
N1B N2B N3B C13B 179.68(15)
C6B C1B C2B C3B -0.1(3)
C1B C2B C3B C4B 0.0(4)
C2B C3B C4B C5B -0.2(4)
C3B C4B C5B C6B 0.5(3)
C2B C1B C6B C5B 0.4(3)
C2B C1B C6B C7B -179.32(18)
C4B C5B C6B C1B -0.6(3)
C4B C5B C6B C7B 179.11(18)
C1B C6B C7B C8B -174.84(18)
C5B C6B C7B C8B 5.4(3)
C6B C7B C8B C9B 178.79(16)
C7B C8B C9B O1B -6.5(3)
C7B C8B C9B C10B 174.80(16)
N2B N1B C10B C11B -0.1(2)
N2B N1B C10B C9B -179.03(16)
O1B C9B C10B N1B -179.47(17)
C8B C9B C10B N1B -0.8(2)
O1B C9B C10B C11B 1.8(3)
C8B C9B C10B C11B -179.48(16)
N2B N3B C11B C10B 0.22(19)
C13B N3B C11B C10B -179.73(16)
N2B N3B C11B C12B -179.80(17)
C13B N3B C11B C12B 0.3(3)
N1B C10B C11B N3B -0.09(19)
C9B C10B C11B N3B 178.77(16)
N1B C10B C11B C12B 179.93(19)
C9B C10B C11B C12B -1.2(3)
C11B N3B C13B C14B -74.4(2)
N2B N3B C13B C14B 105.67(19)
N3B C13B C14B C19B 135.50(18)
N3B C13B C14B C15B -48.0(3)
C19B C14B C15B C16B -0.7(3)
C13B C14B C15B C16B -177.32(19)
C14B C15B C16B C17B 0.7(3)
C15B C16B C17B C18B 0.1(4)
C16B C17B C18B C19B -0.8(4)
C17B C18B C19B C14B 0.7(3)
C15B C14B C19B C18B 0.0(3)
C13B C14B C19B C18B 176.67(19)

loop_
_cod_related_entry_id
_cod_related_entry_database
_cod_related_entry_code
1 ChemSpider 30657053
